data_4335004
loop_
_publ_author_name
'Yunshan Zhou'
'Yan Guo'
'Sheng Xu'
'Lijuan Zhang'
'Waqar Ahmad'
'Zonghai Shi'

_publ_section_title
;
 Photoluminescent 3D Lanthanide-Organic Frameworks Based on
 2,5-Dioxo-1,4-piperazinylbis(methylphosphonic) Acid Formed via in Situ
 Cyclodehydration of Glyphosates
;
_journal_name_full 'Inorganic Chemistry'
_journal_page_first 6338
_journal_page_last 6345
_journal_paper_doi 10.1021/ic302821w
_journal_volume 52
_journal_year 2013
_chemical_formula_sum 'C6 H10 Eu N3 O11 P2'
_chemical_formula_weight 514.07
_chemical_name_systematic
; 
 ? 
;
_space_group_IT_number 15
_symmetry_cell_setting monoclinic
_symmetry_space_group_name_Hall '-C 2yc'
_symmetry_space_group_name_H-M 'C 1 2/c 1'
_atom_sites_solution_hydrogens geom
_atom_sites_solution_primary direct
_atom_sites_solution_secondary difmap
_audit_creation_method SHELXL-97
_cell_angle_alpha 90.00
_cell_angle_beta 107.421(4)
_cell_angle_gamma 90.00
_cell_formula_units_Z 4
_cell_length_a 13.710(4)
_cell_length_b 10.753(3)
_cell_length_c 9.960(3)
_cell_measurement_reflns_used 2364
_cell_measurement_temperature 103(2)
_cell_measurement_theta_max 27.47
_cell_measurement_theta_min 3.11
_cell_volume 1401.0(7)
_computing_cell_refinement 'CrystalClear (Rigaku Inc., 2008)'
_computing_data_collection 'CrystalClear (Rigaku Inc., 2008)'
_computing_data_reduction 'CrystalClear (Rigaku Inc., 2008)'
_computing_structure_refinement 'SHELXL-97 (Sheldrick, 1997)'
_computing_structure_solution 'SHELXS-97 (Sheldrick, 1990)'
_diffrn_ambient_temperature 103(2)
_diffrn_detector_area_resol_mean 28.5714
_diffrn_measured_fraction_theta_full 0.996
_diffrn_measured_fraction_theta_max 0.996
_diffrn_measurement_device_type AFC10/Saturn724+
_diffrn_measurement_method 'phi and omega scans'
_diffrn_radiation_monochromator graphite
_diffrn_radiation_source 'Rotating Anode'
_diffrn_radiation_type MoK\a
_diffrn_radiation_wavelength 0.71073
_diffrn_reflns_av_R_equivalents 0.0278
_diffrn_reflns_av_sigmaI/netI 0.0248
_diffrn_reflns_limit_h_max 17
_diffrn_reflns_limit_h_min -14
_diffrn_reflns_limit_k_max 13
_diffrn_reflns_limit_k_min -13
_diffrn_reflns_limit_l_max 12
_diffrn_reflns_limit_l_min -12
_diffrn_reflns_number 6338
_diffrn_reflns_theta_full 27.47
_diffrn_reflns_theta_max 27.47
_diffrn_reflns_theta_min 3.55
_diffrn_standards_decay_% 0
_diffrn_standards_interval_count 0
_diffrn_standards_interval_time 0
_diffrn_standards_number 0
_exptl_absorpt_coefficient_mu 4.771
_exptl_absorpt_correction_T_max 0.5030
_exptl_absorpt_correction_T_min 0.3623
_exptl_absorpt_correction_type multi-scan
_exptl_crystal_colour Colorless
_exptl_crystal_density_diffrn 2.437
_exptl_crystal_description Chip
_exptl_crystal_F_000 992
_exptl_crystal_size_max 0.27
_exptl_crystal_size_mid 0.17
_exptl_crystal_size_min 0.17
_refine_diff_density_max 0.618
_refine_diff_density_min -0.563
_refine_diff_density_rms 0.106
_refine_ls_extinction_method none
_refine_ls_goodness_of_fit_ref 0.997
_refine_ls_hydrogen_treatment mixed
_refine_ls_matrix_type full
_refine_ls_number_parameters 110
_refine_ls_number_reflns 1597
_refine_ls_number_restraints 0
_refine_ls_restrained_S_all 0.997
_refine_ls_R_factor_all 0.0192
_refine_ls_R_factor_gt 0.0177
_refine_ls_shift/su_max 0.000
_refine_ls_shift/su_mean 0.000
_refine_ls_structure_factor_coef Fsqd
_refine_ls_weighting_details 'calc w=1/[\s^2^(Fo^2^)+(0.0250P)^2^+2.9800P] where P=(Fo^2^+2Fc^2^)/3'
_refine_ls_weighting_scheme calc
_refine_ls_wR_factor_gt 0.0432
_refine_ls_wR_factor_ref 0.0439
_reflns_number_gt 1547
_reflns_number_total 1597
_reflns_threshold_expression >2sigma(I)
_cod_data_source_file ic302821w_si_003.cif
_cod_data_source_block bo709
_cod_depositor_comments
;
The following automatic conversions were performed:

'_exptl_absorpt_correction_type' value 'multi-scans' was replaced
with the value 'multi-scan' as specified in the replacement file
'src/cod-tools/trunk/data/replacement-values/replacement_values.lst'.

Automatic conversion script
Id: cif_fix_values 5376 2017-05-30 11:51:03Z andrius 
;
_cod_database_code 4335004

loop_
_symmetry_equiv_pos_as_xyz
'x, y, z'
'-x, y, -z+1/2'
'x+1/2, y+1/2, z'
'-x+1/2, y+1/2, -z+1/2'
'-x, -y, -z'
'x, -y, z-1/2'
'-x+1/2, -y+1/2, -z'
'x+1/2, -y+1/2, z-1/2'

loop_
_atom_site_label
_atom_site_type_symbol
_atom_site_fract_x
_atom_site_fract_y
_atom_site_fract_z
_atom_site_U_iso_or_equiv
_atom_site_adp_type
_atom_site_occupancy
_atom_site_symmetry_multiplicity
_atom_site_calc_flag
_atom_site_refinement_flags
Eu1 Eu 0.5000 0.363486(16) 0.2500 0.00535(7) Uani 1 2 d S
P1 P 0.65282(5) 0.59955(6) 0.12048(6) 0.00692(14) Uani 1 1 d .
O1 O 0.57892(14) 0.53366(17) 0.17991(18) 0.0106(4) Uani 1 1 d .
O2 O 0.62315(15) 0.61579(18) -0.03601(19) 0.0112(4) Uani 1 1 d .
O3 O 0.75844(15) 0.52862(19) 0.1741(2) 0.0131(4) Uani 1 1 d .
O4 O 0.87971(15) 0.77655(18) 0.3492(2) 0.0122(4) Uani 1 1 d .
O5 O 0.43795(16) 0.13939(18) 0.1525(2) 0.0154(4) Uani 1 1 d .
O6 O 0.5000 -0.0365(3) 0.2500 0.0263(7) Uani 1 2 d S
N1 N 0.71750(17) 0.7490(2) 0.3520(2) 0.0092(4) Uani 1 1 d .
N2 N 0.5000 0.0779(3) 0.2500 0.0145(7) Uani 1 2 d S
C1 C 0.6778(2) 0.7533(2) 0.1976(3) 0.0099(5) Uani 1 1 d .
H1A H 0.7281 0.7961 0.1601 0.012 Uiso 1 1 calc R
H1B H 0.6138 0.8024 0.1699 0.012 Uiso 1 1 calc R
C2 C 0.8166(2) 0.7636(2) 0.4152(3) 0.0095(5) Uani 1 1 d .
C3 C 0.8580(2) 0.7633(3) 0.5732(3) 0.0116(5) Uani 1 1 d .
H3A H 0.9075 0.6941 0.6020 0.014 Uiso 1 1 calc R
H3B H 0.8960 0.8418 0.6033 0.014 Uiso 1 1 calc R
H3O H 0.802(3) 0.555(4) 0.152(4) 0.023(10) Uiso 1 1 d .

loop_
_atom_site_aniso_label
_atom_site_aniso_U_11
_atom_site_aniso_U_22
_atom_site_aniso_U_33
_atom_site_aniso_U_23
_atom_site_aniso_U_13
_atom_site_aniso_U_12
Eu1 0.00560(10) 0.00715(10) 0.00401(10) 0.000 0.00250(7) 0.000
P1 0.0079(3) 0.0079(3) 0.0048(3) 0.0002(2) 0.0016(2) -0.0015(2)
O1 0.0116(10) 0.0105(9) 0.0105(9) 0.0001(7) 0.0047(7) -0.0042(7)
O2 0.0118(10) 0.0160(10) 0.0044(9) -0.0001(7) 0.0005(7) -0.0016(7)
O3 0.0096(10) 0.0125(10) 0.0164(10) 0.0024(8) 0.0028(8) 0.0004(8)
O4 0.0103(10) 0.0160(10) 0.0138(9) -0.0013(7) 0.0090(7) -0.0037(8)
O5 0.0144(11) 0.0146(10) 0.0157(10) 0.0003(7) 0.0023(8) 0.0029(8)
O6 0.0224(17) 0.0098(15) 0.042(2) 0.000 0.0023(15) 0.000
N1 0.0100(11) 0.0122(11) 0.0066(10) -0.0018(8) 0.0042(8) -0.0023(9)
N2 0.0100(17) 0.0131(17) 0.0218(18) 0.000 0.0068(14) 0.000
C1 0.0129(14) 0.0100(12) 0.0067(12) 0.0001(9) 0.0027(10) -0.0014(10)
C2 0.0134(14) 0.0052(12) 0.0122(12) -0.0011(9) 0.0071(10) -0.0019(10)
C3 0.0107(14) 0.0165(14) 0.0083(12) -0.0017(10) 0.0041(10) -0.0019(10)

loop_
_atom_type_symbol
_atom_type_description
_atom_type_scat_dispersion_real
_atom_type_scat_dispersion_imag
_atom_type_scat_source
C C 0.0033 0.0016 'International Tables Vol C Tables 4.2.6.8 and 6.1.1.4'
H H 0.0000 0.0000 'International Tables Vol C Tables 4.2.6.8 and 6.1.1.4'
N N 0.0061 0.0033 'International Tables Vol C Tables 4.2.6.8 and 6.1.1.4'
O O 0.0106 0.0060 'International Tables Vol C Tables 4.2.6.8 and 6.1.1.4'
P P 0.1023 0.0942 'International Tables Vol C Tables 4.2.6.8 and 6.1.1.4'
Eu Eu -0.1578 3.6682 'International Tables Vol C Tables 4.2.6.8 and 6.1.1.4'

loop_
_geom_angle_atom_site_label_1
_geom_angle_atom_site_label_2
_geom_angle_atom_site_label_3
_geom_angle
_geom_angle_site_symmetry_1
_geom_angle_site_symmetry_3
O2 Eu1 O2 168.88(10) 6_566 5_665
O2 Eu1 O1 85.64(7) 6_566 .
O2 Eu1 O1 85.66(7) 5_665 .
O2 Eu1 O1 85.66(7) 6_566 2_655
O2 Eu1 O1 85.64(7) 5_665 2_655
O1 Eu1 O1 76.89(9) . 2_655
O2 Eu1 O4 90.88(7) 6_566 4_645
O2 Eu1 O4 93.53(7) 5_665 4_645
O1 Eu1 O4 74.95(7) . 4_645
O1 Eu1 O4 151.81(7) 2_655 4_645
O2 Eu1 O4 93.54(7) 6_566 3_445
O2 Eu1 O4 90.87(7) 5_665 3_445
O1 Eu1 O4 151.81(7) . 3_445
O1 Eu1 O4 74.95(7) 2_655 3_445
O4 Eu1 O4 133.22(10) 4_645 3_445
O2 Eu1 O5 71.42(7) 6_566 2_655
O2 Eu1 O5 119.69(6) 5_665 2_655
O1 Eu1 O5 134.21(7) . 2_655
O1 Eu1 O5 137.01(6) 2_655 2_655
O4 Eu1 O5 66.63(7) 4_645 2_655
O4 Eu1 O5 70.88(7) 3_445 2_655
O2 Eu1 O5 119.70(6) 6_566 .
O2 Eu1 O5 71.42(7) 5_665 .
O1 Eu1 O5 137.01(6) . .
O1 Eu1 O5 134.21(7) 2_655 .
O4 Eu1 O5 70.88(7) 4_645 .
O4 Eu1 O5 66.63(7) 3_445 .
O5 Eu1 O5 48.39(9) 2_655 .
O2 Eu1 N2 95.56(5) 6_566 .
O2 Eu1 N2 95.56(5) 5_665 .
O1 Eu1 N2 141.55(5) . .
O1 Eu1 N2 141.55(5) 2_655 .
O4 Eu1 N2 66.61(5) 4_645 .
O4 Eu1 N2 66.61(5) 3_445 .
O5 Eu1 N2 24.20(4) 2_655 .
O5 Eu1 N2 24.20(4) . .
O1 P1 O2 117.50(11) . .
O1 P1 O3 107.33(11) . .
O2 P1 O3 110.10(11) . .
O1 P1 C1 109.21(12) . .
O2 P1 C1 107.01(11) . .
O3 P1 C1 105.00(12) . .
P1 O1 Eu1 156.67(12) . .
P1 O2 Eu1 150.53(12) . 5_665
P1 O3 H3O 117(3) . .
C2 O4 Eu1 162.47(18) . 3
N2 O5 Eu1 97.20(17) . .
C2 N1 C3 123.7(2) . 7_666
C2 N1 C1 119.9(2) . .
C3 N1 C1 116.3(2) 7_666 .
O6 N2 O5 121.39(16) . 2_655
O6 N2 O5 121.39(16) . .
O5 N2 O5 117.2(3) 2_655 .
O6 N2 Eu1 180.0 . .
O5 N2 Eu1 58.61(16) 2_655 .
O5 N2 Eu1 58.61(16) . .
N1 C1 P1 112.24(18) . .
N1 C1 H1A 109.2 . .
P1 C1 H1A 109.2 . .
N1 C1 H1B 109.2 . .
P1 C1 H1B 109.2 . .
H1A C1 H1B 107.9 . .
O4 C2 N1 122.7(2) . .
O4 C2 C3 116.7(2) . .
N1 C2 C3 120.6(2) . .
N1 C3 C2 115.7(2) 7_666 .
N1 C3 H3A 108.4 7_666 .
C2 C3 H3A 108.4 . .
N1 C3 H3B 108.4 7_666 .
C2 C3 H3B 108.4 . .
H3A C3 H3B 107.4 . .

loop_
_geom_bond_atom_site_label_1
_geom_bond_atom_site_label_2
_geom_bond_distance
_geom_bond_site_symmetry_2
Eu1 O2 2.2997(19) 6_566
Eu1 O2 2.2997(19) 5_665
Eu1 O1 2.3364(18) .
Eu1 O1 2.3365(18) 2_655
Eu1 O4 2.3548(19) 4_645
Eu1 O4 2.3548(19) 3_445
Eu1 O5 2.642(2) 2_655
Eu1 O5 2.642(2) .
Eu1 N2 3.070(4) .
P1 O1 1.4960(19) .
P1 O2 1.4986(19) .
P1 O3 1.581(2) .
P1 C1 1.812(3) .
O2 Eu1 2.2997(19) 5_665
O3 H3O 0.75(4) .
O4 C2 1.241(3) .
O4 Eu1 2.3548(19) 3
O5 N2 1.268(3) .
O6 N2 1.231(5) .
N1 C2 1.325(3) .
N1 C3 1.451(3) 7_666
N1 C1 1.470(3) .
N2 O5 1.268(3) 2_655
C1 H1A 0.9900 .
C1 H1B 0.9900 .
C2 C3 1.505(4) .
C3 N1 1.451(3) 7_666
C3 H3A 0.9900 .
C3 H3B 0.9900 .

loop_
_geom_torsion_atom_site_label_1
_geom_torsion_atom_site_label_2
_geom_torsion_atom_site_label_3
_geom_torsion_atom_site_label_4
_geom_torsion
_geom_torsion_site_symmetry_1
_geom_torsion_site_symmetry_4
O2 P1 O1 Eu1 85.5(3) . .
O3 P1 O1 Eu1 -39.1(3) . .
C1 P1 O1 Eu1 -152.5(3) . .
O2 Eu1 O1 P1 89.2(3) 6_566 .
O2 Eu1 O1 P1 -97.7(3) 5_665 .
O1 Eu1 O1 P1 175.7(3) 2_655 .
O4 Eu1 O1 P1 -2.9(3) 4_645 .
O4 Eu1 O1 P1 178.5(2) 3_445 .
O5 Eu1 O1 P1 30.5(3) 2_655 .
O5 Eu1 O1 P1 -41.1(3) . .
N2 Eu1 O1 P1 -4.3(3) . .
O1 P1 O2 Eu1 27.9(3) . 5_665
O3 P1 O2 Eu1 151.2(2) . 5_665
C1 P1 O2 Eu1 -95.2(2) . 5_665
O2 Eu1 O5 N2 -4.38(14) 6_566 .
O2 Eu1 O5 N2 175.98(13) 5_665 .
O1 Eu1 O5 N2 114.52(11) . .
O1 Eu1 O5 N2 -120.06(11) 2_655 .
O4 Eu1 O5 N2 75.30(11) 4_645 .
O4 Eu1 O5 N2 -84.64(12) 3_445 .
O5 Eu1 O5 N2 0.0 2_655 .
Eu1 O5 N2 O6 180.0 . .
Eu1 O5 N2 O5 0.001(1) . 2_655
O2 Eu1 N2 O6 -63(100) 6_566 .
O2 Eu1 N2 O6 117(100) 5_665 .
O1 Eu1 N2 O6 27(100) . .
O1 Eu1 N2 O6 -153(100) 2_655 .
O4 Eu1 N2 O6 26(100) 4_645 .
O4 Eu1 N2 O6 -154(100) 3_445 .
O5 Eu1 N2 O6 -59(100) 2_655 .
O5 Eu1 N2 O6 121(100) . .
O2 Eu1 N2 O5 -3.82(12) 6_566 2_655
O2 Eu1 N2 O5 176.18(12) 5_665 2_655
O1 Eu1 N2 O5 86.16(13) . 2_655
O1 Eu1 N2 O5 -93.84(13) 2_655 2_655
O4 Eu1 N2 O5 84.72(12) 4_645 2_655
O4 Eu1 N2 O5 -95.28(12) 3_445 2_655
O5 Eu1 N2 O5 180.0 . 2_655
O2 Eu1 N2 O5 176.18(12) 6_566 .
O2 Eu1 N2 O5 -3.82(12) 5_665 .
O1 Eu1 N2 O5 -93.84(13) . .
O1 Eu1 N2 O5 86.16(13) 2_655 .
O4 Eu1 N2 O5 -95.28(12) 4_645 .
O4 Eu1 N2 O5 84.72(12) 3_445 .
O5 Eu1 N2 O5 179.999(1) 2_655 .
C2 N1 C1 P1 101.3(2) . .
C3 N1 C1 P1 -82.6(3) 7_666 .
O1 P1 C1 N1 57.4(2) . .
O2 P1 C1 N1 -174.44(18) . .
O3 P1 C1 N1 -57.4(2) . .
Eu1 O4 C2 N1 108.4(6) 3 .
Eu1 O4 C2 C3 -72.4(7) 3 .
C3 N1 C2 O4 -178.5(2) 7_666 .
C1 N1 C2 O4 -2.7(4) . .
C3 N1 C2 C3 2.3(4) 7_666 .
C1 N1 C2 C3 178.1(2) . .
O4 C2 C3 N1 178.6(2) . 7_666
N1 C2 C3 N1 -2.2(4) . 7_666
